data_1571180
loop_
_publ_author_name
'Blundell, Toby J.'
'Rusbridge, Elizabeth K.'
'Pemberton, Rebecca E.'
'Brannan, Michael J.'
'Morritt, Alexander L.'
'Ogar, Joseph O.'
'Wallis, John D.'
'Akutsu, Hiroki'
'Nakazawa, Yasuhiro'
'Imajo, Shusaku'
'Martin, Lee'

_publ_section_title
;
 Introduction of new guest molecules into BEDT-TTF radical-cation salts
 with tris(oxalato)ferrate
;
_journal_issue 14
_journal_name_full CrystEngComm
_journal_page_first 1962
_journal_page_last 1975
_journal_paper_doi 10.1039/D4CE00099D
_journal_volume 26
_journal_year 2024
_chemical_formula_moiety '4(C10 H8 S8), Fe, 3(C2 O4), C6 H5 O, H2 O'
_chemical_formula_sum 'C52 H39 Fe O14 S32'
_chemical_formula_weight 1969.64
_space_group_crystal_system monoclinic
_space_group_IT_number 15
_space_group_name_Hall '-C 2yc'
_space_group_name_H-M_alt 'C 1 2/c 1'
_atom_sites_solution_hydrogens geom
_atom_sites_solution_primary direct
_atom_sites_solution_secondary difmap
_audit_update_record
;
2024-01-08 deposited with the CCDC.	2024-03-04 downloaded from the CCDC.
;
_cell_angle_alpha 90.0000
_cell_angle_beta 92.910(7)
_cell_angle_gamma 90.0000
_cell_formula_units_Z 4
_cell_length_a 10.3279(3)
_cell_length_b 20.0206(5)
_cell_length_c 35.3409(9)
_cell_measurement_reflns_used 26219
_cell_measurement_temperature 298
_cell_measurement_theta_max 27.52
_cell_measurement_theta_min 1.73
_cell_volume 7298.0(3)
_computing_cell_refinement 'RAPID AUTO'
_computing_data_collection 'RAPID AUTO (Rigaku, ????)'
_computing_data_reduction 'RAPID AUTO'
_computing_molecular_graphics 'CrystalStructure 4.3'
_computing_publication_material 'CrystalStructure 4.3 (Rigaku, 2018)'
_computing_structure_refinement 'SHELXL Version 2018/3 (Sheldrick, 2008)'
_computing_structure_solution 'SHELXT Version 2018/2 (Sheldrick, 2014)'
_diffrn_ambient_temperature 298
_diffrn_detector_area_resol_mean 10.000
_diffrn_measured_fraction_theta_full 1.000
_diffrn_measured_fraction_theta_max 0.999
_diffrn_measurement_device_type 'Rigaku R-AXIS RAPID'
_diffrn_measurement_method \w
_diffrn_radiation_type 'Mo K\a'
_diffrn_radiation_wavelength 0.71075
_diffrn_reflns_av_R_equivalents 0.0338
_diffrn_reflns_av_unetI/netI 0.0248
_diffrn_reflns_Laue_measured_fraction_full 1.000
_diffrn_reflns_Laue_measured_fraction_max 0.999
_diffrn_reflns_limit_h_max 13
_diffrn_reflns_limit_h_min -13
_diffrn_reflns_limit_k_max 22
_diffrn_reflns_limit_k_min -25
_diffrn_reflns_limit_l_max 45
_diffrn_reflns_limit_l_min -45
_diffrn_reflns_number 34328
_diffrn_reflns_point_group_measured_fraction_full 1.000
_diffrn_reflns_point_group_measured_fraction_max 0.999
_diffrn_reflns_theta_full 25.242
_diffrn_reflns_theta_max 27.483
_diffrn_reflns_theta_min 2.034
_diffrn_standards_number 0
_exptl_absorpt_coefficient_mu 1.183
_exptl_absorpt_correction_T_max 0.837
_exptl_absorpt_correction_T_min 0.424
_exptl_absorpt_correction_type multi-scan
_exptl_absorpt_process_details 'ABSCOR (Rigaku, 1995)'
_exptl_crystal_colour black
_exptl_crystal_density_diffrn 1.792
_exptl_crystal_density_method 'not measured'
_exptl_crystal_description block
_exptl_crystal_F_000 4004.00
_exptl_crystal_size_max 0.250
_exptl_crystal_size_mid 0.150
_exptl_crystal_size_min 0.150
_refine_diff_density_max 0.66
_refine_diff_density_min -0.58
_refine_ls_extinction_method none
_refine_ls_goodness_of_fit_ref 1.019
_refine_ls_hydrogen_treatment constr
_refine_ls_number_parameters 498
_refine_ls_number_reflns 8371
_refine_ls_number_restraints 0
_refine_ls_R_factor_all 0.0540
_refine_ls_R_factor_gt 0.0382
_refine_ls_shift/su_max 0.001
_refine_ls_structure_factor_coef Fsqd
_refine_ls_weighting_details 'w = 1/[\s^2^(Fo^2^)+(0.0397P)^2^+11.3116P] where P=(Fo^2^+2Fc^2^)/3'
_refine_ls_weighting_scheme calc
_refine_ls_wR_factor_gt 0.0849
_refine_ls_wR_factor_ref 0.0919
_reflns_Friedel_coverage 0.000
_reflns_number_gt 6622
_reflns_number_total 8371
_reflns_threshold_expression F^2^>2.0\s(F^2^)
_cod_data_source_file d4ce00099d1.cif
_cod_data_source_block M191031C
_cod_depositor_comments 'Adding full bibliography for 1571179--1571183.cif.'
_cod_original_cell_volume 7298.0(4)
_cod_database_code 1571180

loop_
_space_group_symop_operation_xyz
'x, y, z'
'-x, y, -z+1/2'
'x+1/2, y+1/2, z'
'-x+1/2, y+1/2, -z+1/2'
'-x, -y, -z'
'x, -y, z-1/2'
'-x+1/2, -y+1/2, -z'
'x+1/2, -y+1/2, z-1/2'

loop_
_atom_site_label
_atom_site_type_symbol
_atom_site_fract_x
_atom_site_fract_y
_atom_site_fract_z
_atom_site_U_iso_or_equiv
_atom_site_adp_type
_atom_site_occupancy
_atom_site_site_symmetry_order
_atom_site_calc_flag
_atom_site_refinement_flags_posn
_atom_site_refinement_flags_adp
_atom_site_refinement_flags_occupancy
_atom_site_disorder_assembly
_atom_site_disorder_group
Fe1 Fe 1.500000 -0.08307(2) -0.250000 0.03453(12) Uani 1 2 d S T P . .
S1 S 1.25921(6) 0.01221(3) 0.04341(2) 0.03784(15) Uani 1 1 d . . . . .
S2 S 1.02598(6) 0.08845(3) 0.01915(2) 0.03918(15) Uani 1 1 d . . . . .
S3 S 1.38330(6) 0.04322(3) -0.03707(2) 0.03764(14) Uani 1 1 d . . . . .
S4 S 1.14775(6) 0.11774(3) -0.06137(2) 0.03909(15) Uani 1 1 d . . . . .
S5 S 1.17286(6) -0.01842(4) 0.12012(2) 0.04627(17) Uani 1 1 d . . . . .
S6 S 0.89314(7) 0.06992(4) 0.08988(2) 0.0527(2) Uani 1 1 d . . . . .
S7 S 1.52067(6) 0.07264(3) -0.10681(2) 0.04285(16) Uani 1 1 d . . . . .
S8 S 1.24455(8) 0.15723(4) -0.13595(2) 0.05079(19) Uani 1 1 d . . . . .
S9 S 1.66410(6) 0.14322(3) 0.03143(2) 0.03682(14) Uani 1 1 d . . . . .
S10 S 1.42355(6) 0.21423(3) 0.00855(2) 0.03912(15) Uani 1 1 d . . . . .
S11 S 1.77932(6) 0.17428(3) -0.04959(2) 0.03831(15) Uani 1 1 d . . . . .
S12 S 1.54095(6) 0.24629(3) -0.07299(2) 0.03958(15) Uani 1 1 d . . . . .
S13 S 1.58714(6) 0.11088(4) 0.10873(2) 0.04218(16) Uani 1 1 d . . . . .
S14 S 1.29621(6) 0.19362(4) 0.07985(2) 0.04566(17) Uani 1 1 d . . . . .
S15 S 1.90610(7) 0.19462(4) -0.12178(2) 0.05040(18) Uani 1 1 d . . . . .
S16 S 1.61570(9) 0.27564(4) -0.15003(2) 0.0583(2) Uani 1 1 d . . . . .
O1 O 1.59928(17) -0.01721(9) -0.21692(5) 0.0425(4) Uani 1 1 d . . . . .
O2 O 1.7700(2) 0.05101(11) -0.21654(6) 0.0593(6) Uani 1 1 d . . . . .
O3 O 1.57341(18) -0.16083(9) -0.21907(5) 0.0453(4) Uani 1 1 d . . . . .
O4 O 1.5862(2) -0.27234(10) -0.21842(6) 0.0639(6) Uani 1 1 d . . . . .
O5 O 1.34729(17) -0.06877(9) -0.21800(5) 0.0414(4) Uani 1 1 d . . . . .
O6 O 1.1749(2) -0.00222(11) -0.21333(6) 0.0612(6) Uani 1 1 d . . . . .
C21 C 1.7007(3) 0.00723(13) -0.23107(7) 0.0392(6) Uani 1 1 d . . . . .
C22 C 1.5464(3) -0.21940(13) -0.23191(7) 0.0438(6) Uani 1 1 d . . . . .
C23 C 1.2679(3) -0.02324(13) -0.22982(7) 0.0399(6) Uani 1 1 d . . . . .
C1 C 1.1793(2) 0.05977(12) 0.00828(6) 0.0320(5) Uani 1 1 d . . . . .
C2 C 1.2312(2) 0.07287(12) -0.02572(6) 0.0320(5) Uani 1 1 d . . . . .
C3 C 1.1372(2) 0.01918(12) 0.07604(6) 0.0321(5) Uani 1 1 d . . . . .
C4 C 1.0303(2) 0.05386(12) 0.06466(6) 0.0336(5) Uani 1 1 d . . . . .
C5 C 1.3836(2) 0.08387(11) -0.08079(7) 0.0327(5) Uani 1 1 d . . . . .
C6 C 1.2750(2) 0.11752(12) -0.09240(7) 0.0341(5) Uani 1 1 d . . . . .
C7A C 1.0580(11) 0.0330(7) 0.1474(2) 0.051(3) Uani 0.319(10) 1 d . . P A 1
H7A H 1.062599 0.018124 0.173514 0.061 Uiso 0.319(10) 1 calc R U P A 1
H7B H 1.086168 0.079165 0.147050 0.061 Uiso 0.319(10) 1 calc R U P A 1
C8A C 0.9180(15) 0.0296(9) 0.1323(4) 0.052(4) Uani 0.319(10) 1 d . . P A 1
H8A H 0.863099 0.049544 0.150744 0.063 Uiso 0.319(10) 1 calc R U P A 1
H8B H 0.892813 -0.016830 0.129298 0.063 Uiso 0.319(10) 1 calc R U P A 1
C7B C 1.0245(4) -0.0125(3) 0.14341(12) 0.0413(14) Uani 0.681(10) 1 d . . P A 2
H7C H 0.965619 -0.046823 0.133558 0.050 Uiso 0.681(10) 1 calc R U P A 2
H7D H 1.041197 -0.020898 0.170241 0.050 Uiso 0.681(10) 1 calc R U P A 2
C8B C 0.9600(7) 0.0549(4) 0.13836(19) 0.0447(14) Uani 0.681(10) 1 d . . P A 2
H8C H 1.022806 0.089486 0.145003 0.054 Uiso 0.681(10) 1 calc R U P A 2
H8D H 0.890485 0.058269 0.155728 0.054 Uiso 0.681(10) 1 calc R U P A 2
C9A C 1.4790(11) 0.0965(8) -0.1533(2) 0.055(3) Uani 0.390(14) 1 d . . P B 3
H9A H 1.513485 0.140770 -0.157469 0.066 Uiso 0.390(14) 1 calc R U P B 3
H9B H 1.520465 0.066126 -0.170343 0.066 Uiso 0.390(14) 1 calc R U P B 3
C10A C 1.3384(14) 0.0972(7) -0.1633(4) 0.054(3) Uani 0.390(14) 1 d . . P B 3
H10A H 1.304056 0.052789 -0.159484 0.065 Uiso 0.390(14) 1 calc R U P B 3
H10B H 1.325567 0.107776 -0.190012 0.065 Uiso 0.390(14) 1 calc R U P B 3
C9B C 1.4309(7) 0.0603(4) -0.15301(13) 0.0433(17) Uani 0.610(14) 1 d . . P B 4
H9C H 1.490791 0.046073 -0.171682 0.052 Uiso 0.610(14) 1 calc R U P B 4
H9D H 1.366944 0.025287 -0.150579 0.052 Uiso 0.610(14) 1 calc R U P B 4
C10B C 1.3626(8) 0.1247(4) -0.1667(2) 0.0435(16) Uani 0.610(14) 1 d . . P B 4
H10C H 1.320112 0.116252 -0.191336 0.052 Uiso 0.610(14) 1 calc R U P B 4
H10D H 1.427966 0.158712 -0.169998 0.052 Uiso 0.610(14) 1 calc R U P B 4
C11 C 1.5773(2) 0.18805(12) -0.00342(6) 0.0319(5) Uani 1 1 d . . . . .
C12 C 1.6264(2) 0.20163(11) -0.03781(6) 0.0321(5) Uani 1 1 d . . . . .
C13 C 1.5451(2) 0.14808(11) 0.06496(6) 0.0315(5) Uani 1 1 d . . . . .
C14 C 1.4342(2) 0.18016(12) 0.05441(6) 0.0328(5) Uani 1 1 d . . . . .
C15 C 1.7714(2) 0.20902(12) -0.09493(7) 0.0356(5) Uani 1 1 d . . . . .
C16 C 1.6610(2) 0.24100(12) -0.10596(7) 0.0362(5) Uani 1 1 d . . . . .
C17 C 1.4307(3) 0.10543(13) 0.12901(7) 0.0414(6) Uani 1 1 d . . . . .
H17A H 1.380600 0.070858 0.115791 0.050 Uiso 1 1 calc R U . . .
H17B H 1.443238 0.091795 0.155275 0.050 Uiso 1 1 calc R U . . .
C18 C 1.3533(3) 0.16951(13) 0.12741(7) 0.0434(6) Uani 1 1 d . . . . .
H18A H 1.406629 0.205220 0.138286 0.052 Uiso 1 1 calc R U . . .
H18B H 1.279035 0.164414 0.142910 0.052 Uiso 1 1 calc R U . . .
C19 C 1.8275(4) 0.19674(18) -0.16814(9) 0.0686(10) Uani 1 1 d . . . . .
H19A H 1.891572 0.189540 -0.186845 0.082 Uiso 1 1 calc R U . . .
H19B H 1.765113 0.160537 -0.170409 0.082 Uiso 1 1 calc R U . . .
C20 C 1.7584(4) 0.2622(2) -0.17652(8) 0.0725(10) Uani 1 1 d . . . . .
H20A H 1.733542 0.263785 -0.203345 0.087 Uiso 1 1 calc R U . . .
H20B H 1.818707 0.298487 -0.171143 0.087 Uiso 1 1 calc R U . . .
O7 O 0.8359(5) -0.1285(3) -0.20836(19) 0.0992(19) Uani 0.5 1 d . . P . .
H7 H 0.760213 -0.140968 -0.209451 0.149 Uiso 0.5 1 calc R U P . .
C24 C 1.000000 -0.1367(4) -0.250000 0.104(2) Uani 1 2 d S T P . .
H24 H 1.000000 -0.090268 -0.249999 0.124 Uiso 1 2 calc R U P . .
C25 C 0.9088(4) -0.1695(3) -0.23128(12) 0.0848(12) Uani 1 1 d . . . . .
C26 C 0.9052(4) -0.2375(3) -0.23089(11) 0.0875(13) Uani 1 1 d . . . . .
H26 H 0.841448 -0.260057 -0.218291 0.105 Uiso 1 1 calc R U . . .
C27 C 1.000000 -0.2730(4) -0.250000 0.105(2) Uani 1 2 d S T P . .
H27 H 1.000002 -0.319441 -0.249998 0.126 Uiso 1 2 calc R U P . .
O8 O 1.000000 0.09578(18) -0.250000 0.0758(10) Uani 1 2 d S T P . .
H8E H 1.061111 0.135538 -0.238185 0.114 Uiso 0.5 1 d G U P . .
H8F H 1.099273 0.078376 -0.254868 0.114 Uiso 0.5 1 d G U P . .

loop_
_atom_site_aniso_label
_atom_site_aniso_U_11
_atom_site_aniso_U_22
_atom_site_aniso_U_33
_atom_site_aniso_U_23
_atom_site_aniso_U_13
_atom_site_aniso_U_12
Fe1 0.0405(3) 0.0343(3) 0.0292(2) 0.000 0.0064(2) 0.000
S1 0.0334(3) 0.0462(4) 0.0344(3) 0.0069(3) 0.0062(2) 0.0105(3)
S2 0.0343(3) 0.0522(4) 0.0314(3) 0.0067(3) 0.0049(2) 0.0127(3)
S3 0.0340(3) 0.0427(4) 0.0366(3) 0.0042(3) 0.0057(2) 0.0098(3)
S4 0.0342(3) 0.0527(4) 0.0310(3) 0.0054(3) 0.0071(2) 0.0132(3)
S5 0.0358(3) 0.0582(4) 0.0455(4) 0.0244(3) 0.0089(3) 0.0069(3)
S6 0.0397(4) 0.0761(5) 0.0435(4) 0.0164(4) 0.0149(3) 0.0223(4)
S7 0.0354(3) 0.0439(4) 0.0507(4) 0.0025(3) 0.0165(3) 0.0064(3)
S8 0.0619(5) 0.0562(4) 0.0357(3) 0.0119(3) 0.0161(3) 0.0208(4)
S9 0.0325(3) 0.0454(4) 0.0332(3) 0.0069(3) 0.0068(2) 0.0071(3)
S10 0.0343(3) 0.0481(4) 0.0353(3) 0.0037(3) 0.0045(2) 0.0092(3)
S11 0.0334(3) 0.0432(3) 0.0387(3) 0.0061(3) 0.0052(2) 0.0064(3)
S12 0.0370(3) 0.0464(4) 0.0354(3) 0.0053(3) 0.0023(3) 0.0086(3)
S13 0.0393(3) 0.0508(4) 0.0372(3) 0.0123(3) 0.0085(3) 0.0066(3)
S14 0.0362(3) 0.0571(4) 0.0447(4) 0.0035(3) 0.0124(3) 0.0109(3)
S15 0.0515(4) 0.0440(4) 0.0581(4) 0.0015(3) 0.0267(3) 0.0008(3)
S16 0.0787(5) 0.0641(5) 0.0319(3) 0.0097(3) -0.0002(3) 0.0084(4)
O1 0.0457(10) 0.0479(11) 0.0348(9) -0.0083(8) 0.0122(8) -0.0065(8)
O2 0.0582(13) 0.0648(13) 0.0558(12) -0.0152(11) 0.0110(10) -0.0208(11)
O3 0.0580(12) 0.0401(10) 0.0375(10) 0.0036(8) -0.0006(8) 0.0011(9)
O4 0.0757(15) 0.0411(11) 0.0746(15) 0.0139(11) 0.0019(12) 0.0056(10)
O5 0.0456(10) 0.0456(10) 0.0340(9) 0.0059(8) 0.0108(8) 0.0005(8)
O6 0.0580(13) 0.0728(14) 0.0554(12) 0.0051(11) 0.0287(10) 0.0129(11)
C21 0.0412(14) 0.0397(14) 0.0370(13) -0.0002(11) 0.0058(11) 0.0020(11)
C22 0.0487(16) 0.0409(15) 0.0431(14) 0.0048(12) 0.0153(12) 0.0004(12)
C23 0.0425(14) 0.0445(14) 0.0336(12) -0.0052(11) 0.0100(11) -0.0061(12)
C1 0.0311(12) 0.0360(12) 0.0291(11) 0.0008(10) 0.0029(9) 0.0043(10)
C2 0.0325(12) 0.0339(12) 0.0297(11) -0.0001(10) 0.0038(9) 0.0046(10)
C3 0.0307(12) 0.0332(12) 0.0329(12) 0.0061(10) 0.0054(9) 0.0014(9)
C4 0.0334(12) 0.0370(13) 0.0309(11) 0.0035(10) 0.0058(9) 0.0021(10)
C5 0.0353(12) 0.0286(11) 0.0351(12) -0.0019(10) 0.0096(10) 0.0011(10)
C6 0.0378(13) 0.0340(12) 0.0311(12) 0.0013(10) 0.0082(10) 0.0047(10)
C7A 0.058(6) 0.061(9) 0.033(4) -0.005(5) 0.006(4) -0.001(6)
C8A 0.046(8) 0.072(10) 0.040(7) 0.027(7) 0.018(6) 0.007(6)
C7B 0.038(2) 0.048(3) 0.039(2) 0.016(2) 0.0099(16) 0.0030(19)
C8B 0.047(4) 0.051(4) 0.037(3) 0.009(3) 0.010(3) 0.015(3)
C9A 0.063(6) 0.064(7) 0.041(4) -0.004(4) 0.021(4) 0.002(5)
C10A 0.076(7) 0.049(7) 0.038(5) -0.009(5) 0.016(4) -0.016(6)
C9B 0.053(3) 0.040(3) 0.038(2) -0.009(2) 0.012(2) 0.004(3)
C10B 0.055(4) 0.045(4) 0.031(2) 0.004(3) 0.014(2) 0.005(3)
C11 0.0324(12) 0.0336(12) 0.0295(11) 0.0009(10) 0.0010(9) 0.0005(10)
C12 0.0329(12) 0.0329(12) 0.0305(11) 0.0009(10) 0.0030(9) 0.0026(10)
C13 0.0334(12) 0.0323(12) 0.0293(11) 0.0022(10) 0.0059(9) -0.0002(10)
C14 0.0333(12) 0.0337(12) 0.0321(12) -0.0020(10) 0.0068(9) -0.0010(10)
C15 0.0405(13) 0.0313(12) 0.0359(12) -0.0001(10) 0.0100(10) -0.0017(10)
C16 0.0484(14) 0.0318(12) 0.0285(12) -0.0002(10) 0.0043(10) -0.0008(11)
C17 0.0474(15) 0.0400(14) 0.0379(13) 0.0059(11) 0.0132(11) -0.0023(12)
C18 0.0477(15) 0.0447(15) 0.0393(14) -0.0008(12) 0.0174(11) 0.0024(12)
C19 0.084(2) 0.075(2) 0.0497(18) -0.0190(17) 0.0281(17) -0.0143(19)
C20 0.088(3) 0.098(3) 0.0326(15) 0.0075(17) 0.0095(15) -0.025(2)
O7 0.071(4) 0.122(5) 0.104(4) -0.027(4) -0.005(3) 0.015(4)
C24 0.092(5) 0.088(5) 0.132(6) 0.000 0.020(4) 0.000
C25 0.075(3) 0.098(3) 0.081(3) 0.003(2) -0.006(2) 0.013(2)
C26 0.075(3) 0.120(4) 0.066(2) 0.019(3) -0.013(2) -0.008(3)
C27 0.127(6) 0.087(5) 0.097(5) 0.000 -0.026(5) 0.000
O8 0.065(2) 0.058(2) 0.107(3) 0.000 0.025(2) 0.000

loop_
_atom_type_symbol
_atom_type_description
_atom_type_scat_dispersion_real
_atom_type_scat_dispersion_imag
_atom_type_scat_source
C C 0.0033 0.0016
;
International Tables for Crystallography
(Vol. C, Tables 4.2.6.8 and 6.1.1.4)
;
H H 0.0000 0.0000
;
International Tables for Crystallography
(Vol. C, Table 6.1.1.4)
;
O O 0.0106 0.0060
;
International Tables for Crystallography
(Vol. C, Tables 4.2.6.8 and 6.1.1.4)
;
S S 0.1246 0.1234
;
International Tables for Crystallography
(Vol. C, Tables 4.2.6.8 and 6.1.1.4)
;
Fe Fe 0.3463 0.8444
;
International Tables for Crystallography
(Vol. C, Tables 4.2.6.8 and 6.1.1.4)
;

loop_
_geom_angle_atom_site_label_1
_geom_angle_atom_site_label_2
_geom_angle_atom_site_label_3
_geom_angle
_geom_angle_site_symmetry_1
_geom_angle_site_symmetry_3
_geom_angle_publ_flag
O5 Fe1 O5 163.61(10) 2_854 . ?
O5 Fe1 O1 80.90(7) 2_854 . ?
O5 Fe1 O1 88.34(7) . . ?
O5 Fe1 O1 88.34(7) 2_854 2_854 ?
O5 Fe1 O1 80.90(7) . 2_854 ?
O1 Fe1 O1 97.95(11) . 2_854 ?
O5 Fe1 O3 95.09(7) 2_854 2_854 ?
O5 Fe1 O3 97.48(8) . 2_854 ?
O1 Fe1 O3 169.69(8) . 2_854 ?
O1 Fe1 O3 91.40(7) 2_854 2_854 ?
O5 Fe1 O3 97.48(8) 2_854 . ?
O5 Fe1 O3 95.09(7) . . ?
O1 Fe1 O3 91.40(7) . . ?
O1 Fe1 O3 169.69(8) 2_854 . ?
O3 Fe1 O3 79.65(10) 2_854 . ?
C1 S1 C3 95.45(11) . . ?
C1 S2 C4 95.23(11) . . ?
C2 S3 C5 94.98(11) . . ?
C2 S4 C6 95.29(11) . . ?
C3 S5 C7B 103.61(15) . . ?
C3 S5 C7A 96.4(3) . . ?
C8A S6 C4 105.8(5) . . ?
C4 S6 C8B 99.8(2) . . ?
C5 S7 C9A 107.1(3) . . ?
C5 S7 C9B 95.7(2) . . ?
C6 S8 C10B 105.7(2) . . ?
C6 S8 C10A 95.1(5) . . ?
C11 S9 C13 95.52(11) . . ?
C11 S10 C14 95.26(11) . . ?
C12 S11 C15 95.36(11) . . ?
C12 S12 C16 95.42(11) . . ?
C13 S13 C17 100.92(12) . . ?
C14 S14 C18 101.56(12) . . ?
C15 S15 C19 98.99(14) . . ?
C16 S16 C20 102.38(14) . . ?
C21 O1 Fe1 115.29(15) . . ?
C22 O3 Fe1 116.27(17) . . ?
C23 O5 Fe1 115.20(15) . . ?
O2 C21 O1 125.5(2) . . ?
O2 C21 C23 120.5(2) . 2_854 ?
O1 C21 C23 114.0(2) . 2_854 ?
O4 C22 O3 126.2(3) . . ?
O4 C22 C22 119.98(17) . 2_854 ?
O3 C22 C22 113.81(15) . 2_854 ?
O6 C23 O5 126.5(2) . . ?
O6 C23 C21 119.4(2) . 2_854 ?
O5 C23 C21 114.1(2) . 2_854 ?
C2 C1 S1 122.71(18) . . ?
C2 C1 S2 122.07(18) . . ?
S1 C1 S2 115.20(13) . . ?
C1 C2 S4 122.32(18) . . ?
C1 C2 S3 122.31(18) . . ?
S4 C2 S3 115.33(13) . . ?
C4 C3 S5 128.19(18) . . ?
C4 C3 S1 116.69(17) . . ?
S5 C3 S1 115.09(13) . . ?
C3 C4 S6 128.14(18) . . ?
C3 C4 S2 117.39(18) . . ?
S6 C4 S2 114.47(13) . . ?
C6 C5 S7 125.97(19) . . ?
C6 C5 S3 117.46(18) . . ?
S7 C5 S3 116.43(14) . . ?
C5 C6 S8 127.07(18) . . ?
C5 C6 S4 116.57(18) . . ?
S8 C6 S4 116.28(14) . . ?
C8A C7A S5 114.4(10) . . ?
C8A C7A H7A 108.6 . . ?
S5 C7A H7A 108.7 . . ?
C8A C7A H7B 108.7 . . ?
S5 C7A H7B 108.7 . . ?
H7A C7A H7B 107.6 . . ?
C7A C8A S6 112.6(10) . . ?
C7A C8A H8A 109.1 . . ?
S6 C8A H8A 109.1 . . ?
C7A C8A H8B 109.1 . . ?
S6 C8A H8B 109.1 . . ?
H8A C8A H8B 107.8 . . ?
C8B C7B S5 112.9(4) . . ?
C8B C7B H7C 109.0 . . ?
S5 C7B H7C 109.0 . . ?
C8B C7B H7D 109.0 . . ?
S5 C7B H7D 109.0 . . ?
H7C C7B H7D 107.8 . . ?
C7B C8B S6 113.5(5) . . ?
C7B C8B H8C 108.9 . . ?
S6 C8B H8C 108.9 . . ?
C7B C8B H8D 108.9 . . ?
S6 C8B H8D 108.9 . . ?
H8C C8B H8D 107.7 . . ?
C10A C9A S7 114.9(10) . . ?
C10A C9A H9A 108.5 . . ?
S7 C9A H9A 108.5 . . ?
C10A C9A H9B 108.5 . . ?
S7 C9A H9B 108.5 . . ?
H9A C9A H9B 107.5 . . ?
C9A C10A S8 114.7(9) . . ?
C9A C10A H10A 108.6 . . ?
S8 C10A H10A 108.6 . . ?
C9A C10A H10B 108.6 . . ?
S8 C10A H10B 108.6 . . ?
H10A C10A H10B 107.6 . . ?
C10B C9B S7 111.5(6) . . ?
C10B C9B H9C 109.3 . . ?
S7 C9B H9C 109.3 . . ?
C10B C9B H9D 109.3 . . ?
S7 C9B H9D 109.3 . . ?
H9C C9B H9D 108.0 . . ?
C9B C10B S8 115.4(5) . . ?
C9B C10B H10C 108.4 . . ?
S8 C10B H10C 108.4 . . ?
C9B C10B H10D 108.4 . . ?
S8 C10B H10D 108.4 . . ?
H10C C10B H10D 107.5 . . ?
C12 C11 S9 122.13(18) . . ?
C12 C11 S10 122.60(18) . . ?
S9 C11 S10 115.27(13) . . ?
C11 C12 S12 122.76(18) . . ?
C11 C12 S11 122.09(18) . . ?
S12 C12 S11 115.15(13) . . ?
C14 C13 S13 128.01(18) . . ?
C14 C13 S9 117.00(17) . . ?
S13 C13 S9 114.98(13) . . ?
C13 C14 S14 129.45(18) . . ?
C13 C14 S10 116.92(17) . . ?
S14 C14 S10 113.62(13) . . ?
C16 C15 S11 117.01(18) . . ?
C16 C15 S15 127.35(19) . . ?
S11 C15 S15 115.57(14) . . ?
C15 C16 S16 129.1(2) . . ?
C15 C16 S12 117.04(18) . . ?
S16 C16 S12 113.82(14) . . ?
C18 C17 S13 114.65(18) . . ?
C18 C17 H17A 108.6 . . ?
S13 C17 H17A 108.6 . . ?
C18 C17 H17B 108.6 . . ?
S13 C17 H17B 108.6 . . ?
H17A C17 H17B 107.6 . . ?
C17 C18 S14 113.95(18) . . ?
C17 C18 H18A 108.8 . . ?
S14 C18 H18A 108.8 . . ?
C17 C18 H18B 108.8 . . ?
S14 C18 H18B 108.8 . . ?
H18A C18 H18B 107.7 . . ?
C20 C19 S15 112.7(2) . . ?
C20 C19 H19A 109.0 . . ?
S15 C19 H19A 109.0 . . ?
C20 C19 H19B 109.0 . . ?
S15 C19 H19B 109.0 . . ?
H19A C19 H19B 107.8 . . ?
C19 C20 S16 114.6(2) . . ?
C19 C20 H20A 108.6 . . ?
S16 C20 H20A 108.6 . . ?
C19 C20 H20B 108.6 . . ?
S16 C20 H20B 108.6 . . ?
H20A C20 H20B 107.6 . . ?
C25 O7 H7 109.5 . . ?
C25 C24 C25 121.8(7) . 2_754 ?
C25 C24 H24 119.1 . . ?
C25 C24 H24 119.1 2_754 . ?
C24 C25 C26 120.7(5) . . ?
C24 C25 O7 114.1(5) . . ?
C26 C25 O7 124.4(5) . . ?
C25 C26 C27 118.6(5) . . ?
C25 C26 H26 120.7 . . ?
C27 C26 H26 120.7 . . ?
C26 C27 C26 119.5(6) . 2_754 ?
C26 C27 H27 120.3 . . ?
C26 C27 H27 120.3 2_754 . ?
H8E O8 H8F 76.4 . . ?

loop_
_geom_bond_atom_site_label_1
_geom_bond_atom_site_label_2
_geom_bond_distance
_geom_bond_site_symmetry_2
_geom_bond_publ_flag
Fe1 O5 2.0072(17) 2_854 ?
Fe1 O5 2.0072(17) . ?
Fe1 O1 2.0086(17) . ?
Fe1 O1 2.0087(17) 2_854 ?
Fe1 O3 2.0270(18) 2_854 ?
Fe1 O3 2.0271(18) . ?
S1 C1 1.739(2) . ?
S1 C3 1.756(2) . ?
S2 C1 1.746(2) . ?
S2 C4 1.750(2) . ?
S3 C2 1.745(2) . ?
S3 C5 1.746(2) . ?
S4 C2 1.739(2) . ?
S4 C6 1.754(2) . ?
S5 C3 1.753(2) . ?
S5 C7B 1.780(4) . ?
S5 C7A 1.873(10) . ?
S6 C8A 1.712(14) . ?
S6 C4 1.741(2) . ?
S6 C8B 1.839(7) . ?
S7 C5 1.741(2) . ?
S7 C9A 1.744(8) . ?
S7 C9B 1.853(5) . ?
S8 C6 1.747(2) . ?
S8 C10B 1.796(7) . ?
S8 C10A 1.847(13) . ?
S9 C11 1.736(2) . ?
S9 C13 1.753(2) . ?
S10 C11 1.745(2) . ?
S10 C14 1.757(2) . ?
S11 C12 1.742(2) . ?
S11 C15 1.745(2) . ?
S12 C12 1.736(2) . ?
S12 C16 1.747(3) . ?
S13 C13 1.752(2) . ?
S13 C17 1.803(3) . ?
S14 C14 1.745(2) . ?
S14 C18 1.818(3) . ?
S15 C15 1.747(2) . ?
S15 C19 1.792(4) . ?
S16 C16 1.747(2) . ?
S16 C20 1.806(4) . ?
O1 C21 1.281(3) . ?
O2 C21 1.227(3) . ?
O3 C22 1.283(3) . ?
O4 C22 1.225(3) . ?
O5 C23 1.282(3) . ?
O6 C23 1.223(3) . ?
C21 C23 1.560(3) 2_854 ?
C22 C22 1.558(6) 2_854 ?
C1 C2 1.366(3) . ?
C3 C4 1.348(3) . ?
C5 C6 1.354(3) . ?
C7A C8A 1.52(2) . ?
C7A H7A 0.9700 . ?
C7A H7B 0.9700 . ?
C8A H8A 0.9700 . ?
C8A H8B 0.9700 . ?
C7B C8B 1.511(9) . ?
C7B H7C 0.9700 . ?
C7B H7D 0.9700 . ?
C8B H8C 0.9700 . ?
C8B H8D 0.9700 . ?
C9A C10A 1.477(19) . ?
C9A H9A 0.9700 . ?
C9A H9B 0.9700 . ?
C10A H10A 0.9700 . ?
C10A H10B 0.9700 . ?
C9B C10B 1.536(11) . ?
C9B H9C 0.9700 . ?
C9B H9D 0.9700 . ?
C10B H10C 0.9700 . ?
C10B H10D 0.9700 . ?
C11 C12 1.368(3) . ?
C13 C14 1.348(3) . ?
C15 C16 1.348(3) . ?
C17 C18 1.512(4) . ?
C17 H17A 0.9700 . ?
C17 H17B 0.9700 . ?
C18 H18A 0.9700 . ?
C18 H18B 0.9700 . ?
C19 C20 1.513(5) . ?
C19 H19A 0.9700 . ?
C19 H19B 0.9700 . ?
C20 H20A 0.9700 . ?
C20 H20B 0.9700 . ?
O7 C25 1.399(7) . ?
O7 H7 0.8200 . ?
C24 C25 1.349(5) . ?
C24 C25 1.349(5) 2_754 ?
C24 H24 0.9300 . ?
C25 C26 1.363(6) . ?
C26 C27 1.410(5) . ?
C26 H26 0.9300 . ?
C27 H27 0.9300 . ?
O8 H8E 1.09(8) . ?
O8 H8F 1.1046 . ?

loop_
_geom_hbond_atom_site_label_D
_geom_hbond_atom_site_label_H
_geom_hbond_atom_site_label_A
_geom_hbond_site_symmetry_D
_geom_hbond_site_symmetry_H
_geom_hbond_site_symmetry_A
_geom_hbond_distance_DA
_geom_hbond_distance_DH
_geom_hbond_distance_HA
_geom_hbond_angle_DHA
_geom_hbond_publ_flag
O7 H7 O3 . . 1_455 2.794(6) 0.820 1.982 170.6 no
O8 H8E O4 . . 3_455 2.985(4) 1.086 1.985 151.6 no
O8 H8E O4 . 2_754 4_754 2.985(4) 1.086 1.985 151.6 no
O8 H8F O2 . . 2_854 2.852(2) 1.105 1.812 155.0 no
O8 H8F O6 . . . 2.925(3) 1.105 2.292 114.3 no
O8 H8F O2 . 2_754 1_455 2.852(2) 1.105 1.812 155.0 no
O8 H8F O6 . 2_754 2_754 2.925(3) 1.105 2.292 114.3 no

loop_
_geom_torsion_atom_site_label_1
_geom_torsion_atom_site_label_2
_geom_torsion_atom_site_label_3
_geom_torsion_atom_site_label_4
_geom_torsion
_geom_torsion_site_symmetry_1
_geom_torsion_site_symmetry_2
_geom_torsion_site_symmetry_3
_geom_torsion_site_symmetry_4
_geom_torsion_publ_flag
Fe1 O1 C21 O2 175.3(2) . . . . ?
Fe1 O1 C21 C23 -4.2(3) . . . 2_854 ?
Fe1 O3 C22 O4 176.4(2) . . . . ?
Fe1 O3 C22 C22 -3.7(3) . . . 2_854 ?
Fe1 O5 C23 O6 -173.4(2) . . . . ?
Fe1 O5 C23 C21 5.6(3) . . . 2_854 ?
C3 S1 C1 C2 179.4(2) . . . . ?
C3 S1 C1 S2 -1.81(16) . . . . ?
C4 S2 C1 C2 -179.7(2) . . . . ?
C4 S2 C1 S1 1.55(16) . . . . ?
S1 C1 C2 S4 177.41(13) . . . . ?
S2 C1 C2 S4 -1.3(3) . . . . ?
S1 C1 C2 S3 -0.2(3) . . . . ?
S2 C1 C2 S3 -178.94(13) . . . . ?
C6 S4 C2 C1 176.7(2) . . . . ?
C6 S4 C2 S3 -5.50(16) . . . . ?
C5 S3 C2 C1 -176.1(2) . . . . ?
C5 S3 C2 S4 6.08(15) . . . . ?
C7B S5 C3 C4 9.6(3) . . . . ?
C7A S5 C3 C4 -21.1(5) . . . . ?
C7B S5 C3 S1 -172.4(2) . . . . ?
C7A S5 C3 S1 157.0(4) . . . . ?
C1 S1 C3 C4 1.5(2) . . . . ?
C1 S1 C3 S5 -176.85(14) . . . . ?
S5 C3 C4 S6 -1.9(4) . . . . ?
S1 C3 C4 S6 -179.97(15) . . . . ?
S5 C3 C4 S2 177.43(15) . . . . ?
S1 C3 C4 S2 -0.6(3) . . . . ?
C8A S6 C4 C3 -2.2(7) . . . . ?
C8B S6 C4 C3 19.6(3) . . . . ?
C8A S6 C4 S2 178.4(7) . . . . ?
C8B S6 C4 S2 -159.7(3) . . . . ?
C1 S2 C4 C3 -0.6(2) . . . . ?
C1 S2 C4 S6 178.87(14) . . . . ?
C9A S7 C5 C6 -12.5(6) . . . . ?
C9B S7 C5 C6 -38.7(3) . . . . ?
C9A S7 C5 S3 163.1(6) . . . . ?
C9B S7 C5 S3 136.9(3) . . . . ?
C2 S3 C5 C6 -4.5(2) . . . . ?
C2 S3 C5 S7 179.55(14) . . . . ?
S7 C5 C6 S8 0.5(4) . . . . ?
S3 C5 C6 S8 -175.06(14) . . . . ?
S7 C5 C6 S4 176.95(14) . . . . ?
S3 C5 C6 S4 1.4(3) . . . . ?
C10B S8 C6 C5 16.2(4) . . . . ?
C10A S8 C6 C5 32.9(5) . . . . ?
C10B S8 C6 S4 -160.3(3) . . . . ?
C10A S8 C6 S4 -143.6(4) . . . . ?
C2 S4 C6 C5 2.5(2) . . . . ?
C2 S4 C6 S8 179.34(15) . . . . ?
C3 S5 C7A C8A 57.1(11) . . . . ?
S5 C7A C8A S6 -70.6(16) . . . . ?
C4 S6 C8A C7A 37.7(14) . . . . ?
C3 S5 C7B C8B -43.3(5) . . . . ?
S5 C7B C8B S6 70.4(6) . . . . ?
C4 S6 C8B C7B -53.5(5) . . . . ?
C5 S7 C9A C10A -20.0(14) . . . . ?
S7 C9A C10A S8 62.5(17) . . . . ?
C6 S8 C10A C9A -64.9(12) . . . . ?
C5 S7 C9B C10B 67.7(6) . . . . ?
S7 C9B C10B S8 -60.5(9) . . . . ?
C6 S8 C10B C9B 16.3(8) . . . . ?
C13 S9 C11 C12 178.9(2) . . . . ?
C13 S9 C11 S10 -1.18(15) . . . . ?
C14 S10 C11 C12 -179.3(2) . . . . ?
C14 S10 C11 S9 0.83(15) . . . . ?
S9 C11 C12 S12 179.93(13) . . . . ?
S10 C11 C12 S12 0.0(3) . . . . ?
S9 C11 C12 S11 0.7(3) . . . . ?
S10 C11 C12 S11 -179.19(13) . . . . ?
C16 S12 C12 C11 -179.0(2) . . . . ?
C16 S12 C12 S11 0.28(16) . . . . ?
C15 S11 C12 C11 179.9(2) . . . . ?
C15 S11 C12 S12 0.57(15) . . . . ?
C17 S13 C13 C14 16.2(3) . . . . ?
C17 S13 C13 S9 -164.65(14) . . . . ?
C11 S9 C13 C14 1.2(2) . . . . ?
C11 S9 C13 S13 -178.00(14) . . . . ?
S13 C13 C14 S14 -1.6(4) . . . . ?
S9 C13 C14 S14 179.24(15) . . . . ?
S13 C13 C14 S10 178.25(14) . . . . ?
S9 C13 C14 S10 -0.9(3) . . . . ?
C18 S14 C14 C13 11.9(3) . . . . ?
C18 S14 C14 S10 -168.01(14) . . . . ?
C11 S10 C14 C13 0.0(2) . . . . ?
C11 S10 C14 S14 179.94(14) . . . . ?
C12 S11 C15 C16 -1.6(2) . . . . ?
C12 S11 C15 S15 -178.61(14) . . . . ?
C19 S15 C15 C16 -25.7(3) . . . . ?
C19 S15 C15 S11 151.03(17) . . . . ?
S11 C15 C16 S16 -174.72(15) . . . . ?
S15 C15 C16 S16 1.9(4) . . . . ?
S11 C15 C16 S12 2.1(3) . . . . ?
S15 C15 C16 S12 178.71(14) . . . . ?
C20 S16 C16 C15 -3.2(3) . . . . ?
C20 S16 C16 S12 179.92(16) . . . . ?
C12 S12 C16 C15 -1.4(2) . . . . ?
C12 S12 C16 S16 175.88(14) . . . . ?
C13 S13 C17 C18 -49.5(2) . . . . ?
S13 C17 C18 S14 69.0(2) . . . . ?
C14 S14 C18 C17 -44.5(2) . . . . ?
C15 S15 C19 C20 58.4(3) . . . . ?
S15 C19 C20 S16 -69.9(3) . . . . ?
C16 S16 C20 C19 37.0(3) . . . . ?
C25 C24 C25 C26 -0.5(3) 2_754 . . . ?
C25 C24 C25 O7 169.9(4) 2_754 . . . ?
C24 C25 C26 C27 1.0(5) . . . . ?
O7 C25 C26 C27 -168.4(4) . . . . ?
C25 C26 C27 C26 -0.5(3) . . . 2_754 ?
